data_7237914
loop_
_publ_author_name
'Liu, Jin-Min'
'Hou, Jin-Xin'
'Liu, Jie'
'Jing, Xu'
'Li, Li-Jun'
'Du, Jian-Long'

_publ_section_title
;
 Pyrazinyl-functionalized Zr(iv)-MOF for ultrasensitive detection of
 tyrosine/TNP and efficient CO2/N2 separation
;
_journal_issue 38
_journal_name_full 'Journal of Materials Chemistry C'
_journal_page_first 11851
_journal_paper_doi 10.1039/C9TC03096D
_journal_volume 7
_journal_year 2019
_chemical_formula_moiety 'C32 H16 N2 O16 Zr3'
_chemical_formula_sum 'C32 H16 N2 O16 Zr3'
_chemical_formula_weight 958.13
_space_group_crystal_system tetragonal
_space_group_IT_number 141
_space_group_name_Hall '-I 4bd 2'
_space_group_name_H-M_alt 'I 41/a m d :2'
_atom_sites_solution_hydrogens geom
_audit_creation_method SHELXL-2017/1
_audit_update_record
;
2019-05-29 deposited with the CCDC.	2019-09-01 downloaded from the CCDC.
;
_cell_angle_alpha 90
_cell_angle_beta 90
_cell_angle_gamma 90
_cell_formula_units_Z 8
_cell_length_a 15.1821(7)
_cell_length_b 15.1821(7)
_cell_length_c 60.416(6)
_cell_measurement_reflns_used 1196
_cell_measurement_temperature 296(2)
_cell_measurement_theta_max 17.808
_cell_measurement_theta_min 2.697
_cell_volume 13925.7(17)
_computing_structure_refinement 'SHELXL-2017/1 (Sheldrick, 2017)'
_diffrn_ambient_temperature 296(2)
_diffrn_measured_fraction_theta_full 0.999
_diffrn_measured_fraction_theta_max 0.999
_diffrn_measurement_device_type 'CCD area detector'
_diffrn_measurement_method 'phi and omega scans'
_diffrn_radiation_type MoK\a
_diffrn_radiation_wavelength 0.71073
_diffrn_reflns_av_R_equivalents 0.1985
_diffrn_reflns_av_unetI/netI 0.0778
_diffrn_reflns_Laue_measured_fraction_full 0.999
_diffrn_reflns_Laue_measured_fraction_max 0.999
_diffrn_reflns_limit_h_max 16
_diffrn_reflns_limit_h_min -18
_diffrn_reflns_limit_k_max 18
_diffrn_reflns_limit_k_min -17
_diffrn_reflns_limit_l_max 47
_diffrn_reflns_limit_l_min -71
_diffrn_reflns_number 39082
_diffrn_reflns_point_group_measured_fraction_full 0.999
_diffrn_reflns_point_group_measured_fraction_max 0.999
_diffrn_reflns_theta_full 24.994
_diffrn_reflns_theta_max 24.994
_diffrn_reflns_theta_min 1.680
_exptl_absorpt_coefficient_mu 0.480
_exptl_crystal_colour colourless
_exptl_crystal_density_diffrn 0.914
_exptl_crystal_description block
_exptl_crystal_F_000 3760
_exptl_crystal_size_max 0.14
_exptl_crystal_size_mid 0.13
_exptl_crystal_size_min 0.13
_exptl_transmission_factor_max 0.7457
_exptl_transmission_factor_min 0.6479
_refine_diff_density_max 1.844
_refine_diff_density_min -0.575
_refine_diff_density_rms 0.198
_refine_ls_extinction_coef 0.00062(14)
_refine_ls_extinction_expression Fc^*^=kFc[1+0.001xFc^2^\l^3^/sin(2\q)]^-1/4^
_refine_ls_extinction_method 'SHELXL-2017/1 (Sheldrick 2017)'
_refine_ls_goodness_of_fit_ref 1.002
_refine_ls_hydrogen_treatment constr
_refine_ls_matrix_type full
_refine_ls_number_parameters 128
_refine_ls_number_reflns 3323
_refine_ls_number_restraints 0
_refine_ls_restrained_S_all 1.002
_refine_ls_R_factor_all 0.1412
_refine_ls_R_factor_gt 0.0778
_refine_ls_shift/su_max 0.000
_refine_ls_shift/su_mean 0.000
_refine_ls_structure_factor_coef Fsqd
_refine_ls_weighting_details 'w=1/[\s^2^(Fo^2^)+(0.1800P)^2^+54.4737P] where P=(Fo^2^+2Fc^2^)/3'
_refine_ls_weighting_scheme calc
_refine_ls_wR_factor_gt 0.2542
_refine_ls_wR_factor_ref 0.2898
_reflns_Friedel_coverage 0.000
_reflns_number_gt 1850
_reflns_number_total 3323
_reflns_threshold_expression 'I > 2\s(I)'
_cod_data_source_file c9tc03096d2.cif
_cod_data_source_block 2_sq
_cod_original_cell_volume 13925.7(19)
_cod_original_sg_symbol_H-M 'I 41/a m d'
_cod_database_code 7237914
_shelx_shelxl_version_number 2017/1
_shelx_space_group_comment
;
The symmetry employed for this shelxl refinement is uniquely defined
by the following loop, which should always be used as a source of
symmetry information in preference to the above space-group names.
They are only intended as comments.
;
_platon_squeeze_void_probe_radius 1.20

loop_
_space_group_symop_operation_xyz
'x, y, z'
'-y+1/4, x+3/4, z+1/4'
'-x+1/2, -y, z+1/2'
'y+1/4, -x+1/4, z+3/4'
'x, -y, -z'
'y+1/4, x+3/4, -z+1/4'
'-x+1/2, y, -z+1/2'
'-y+1/4, -x+1/4, -z+3/4'
'x+1/2, y+1/2, z+1/2'
'-y+3/4, x+5/4, z+3/4'
'-x+1, -y+1/2, z+1'
'y+3/4, -x+3/4, z+5/4'
'x+1/2, -y+1/2, -z+1/2'
'y+3/4, x+5/4, -z+3/4'
'-x+1, y+1/2, -z+1'
'-y+3/4, -x+3/4, -z+5/4'
'-x, -y, -z'
'y-1/4, -x-3/4, -z-1/4'
'x-1/2, y, -z-1/2'
'-y-1/4, x-1/4, -z-3/4'
'-x, y, z'
'-y-1/4, -x-3/4, z-1/4'
'x-1/2, -y, z-1/2'
'y-1/4, x-1/4, z-3/4'
'-x+1/2, -y+1/2, -z+1/2'
'y+1/4, -x-1/4, -z+1/4'
'x, y+1/2, -z'
'-y+1/4, x+1/4, -z-1/4'
'-x+1/2, y+1/2, z+1/2'
'-y+1/4, -x-1/4, z+1/4'
'x, -y+1/2, z'
'y+1/4, x+1/4, z-1/4'

loop_
_atom_site_label
_atom_site_type_symbol
_atom_site_fract_x
_atom_site_fract_y
_atom_site_fract_z
_atom_site_U_iso_or_equiv
_atom_site_adp_type
_atom_site_occupancy
_atom_site_site_symmetry_order
_atom_site_calc_flag
_atom_site_refinement_flags_posn
_atom_site_refinement_flags_adp
_atom_site_refinement_flags_occupancy
Zr1 Zr 0.88382(5) 0.13382(5) 0.375000 0.0339(4) Uani 1 2 d S T P
Zr2 Zr 1.000000 0.250000 0.33420(2) 0.0266(5) Uani 1 4 d S T P
O1 O 0.8460(5) 0.0804(4) 0.34167(10) 0.0527(18) Uani 1 1 d . . .
O2 O 0.9130(4) 0.1605(4) 0.31541(9) 0.0391(14) Uani 1 1 d . . .
O3 O 1.000000 0.1525(5) 0.35753(11) 0.0320(19) Uani 1 2 d S T P
O4 O 0.8655(5) 0.250000 0.35255(12) 0.0351(19) Uani 1 2 d S T P
O1W O 0.8953(7) -0.0119(5) 0.37638(11) 0.087(3) Uani 1 1 d . . .
C1 C 0.8660(6) 0.0972(6) 0.32184(13) 0.039(2) Uani 1 1 d . . .
C2 C 0.8303(7) 0.0345(6) 0.30535(14) 0.045(2) Uani 1 1 d . . .
C3 C 0.8596(7) 0.0355(6) 0.28367(15) 0.053(3) Uani 1 1 d . . .
H3 H 0.897409 0.080038 0.279029 0.064 Uiso 1 1 calc R U .
C4 C 0.8335(8) -0.0290(7) 0.26872(16) 0.059(3) Uani 1 1 d . . .
H4 H 0.854131 -0.027289 0.254237 0.071 Uiso 1 1 calc R U .
C5 C 0.7781(7) -0.0944(6) 0.27506(14) 0.047(3) Uani 1 1 d . . .
C6 C 0.7478(9) -0.0961(7) 0.29649(16) 0.069(4) Uani 1 1 d . . .
H6 H 0.710691 -0.141258 0.301075 0.083 Uiso 1 1 calc R U .
C7 C 0.7727(8) -0.0298(7) 0.31153(16) 0.058(3) Uani 1 1 d . . .
H7 H 0.749614 -0.029916 0.325787 0.070 Uiso 1 1 calc R U .
C8 C 0.7613(8) -0.1725(6) 0.26118(14) 0.051(3) Uani 1 1 d . . .
N1 N 0.7711(8) -0.250000 0.27208(17) 0.051(3) Uani 1 2 d S T P

loop_
_atom_site_aniso_label
_atom_site_aniso_U_11
_atom_site_aniso_U_22
_atom_site_aniso_U_33
_atom_site_aniso_U_23
_atom_site_aniso_U_13
_atom_site_aniso_U_12
Zr1 0.0412(6) 0.0412(6) 0.0194(6) 0.0028(4) -0.0028(4) -0.0120(5)
Zr2 0.0400(10) 0.0247(9) 0.0150(7) 0.000 0.000 0.000
O1 0.080(5) 0.049(4) 0.028(3) -0.004(3) -0.005(3) -0.020(4)
O2 0.059(4) 0.033(3) 0.025(3) -0.003(3) -0.012(3) -0.009(3)
O3 0.040(5) 0.036(5) 0.020(4) 0.001(3) 0.000 0.000
O4 0.046(5) 0.036(5) 0.023(4) 0.000 -0.004(4) 0.000
O1W 0.166(9) 0.054(5) 0.041(4) 0.004(4) -0.018(5) -0.014(5)
C1 0.057(6) 0.037(5) 0.022(4) -0.002(4) -0.003(4) -0.006(4)
C2 0.070(7) 0.032(5) 0.035(5) -0.001(4) -0.017(5) -0.006(4)
C3 0.086(8) 0.040(6) 0.033(5) -0.001(4) -0.007(5) -0.023(5)
C4 0.087(8) 0.054(7) 0.037(5) -0.001(5) -0.004(6) -0.008(6)
C5 0.086(8) 0.026(5) 0.030(5) 0.002(4) -0.018(5) -0.003(5)
C6 0.116(10) 0.049(6) 0.042(6) -0.001(5) -0.018(6) -0.033(7)
C7 0.087(8) 0.056(6) 0.033(5) -0.009(5) 0.003(5) -0.026(6)
C8 0.095(8) 0.029(5) 0.030(5) 0.004(4) -0.020(5) -0.003(5)
N1 0.089(9) 0.037(6) 0.027(5) 0.000 -0.023(6) 0.000

loop_
_atom_type_symbol
_atom_type_description
_atom_type_scat_dispersion_real
_atom_type_scat_dispersion_imag
_atom_type_scat_source
C C 0.0033 0.0016 'International Tables Vol C Tables 4.2.6.8 and 6.1.1.4'
H H 0.0000 0.0000 'International Tables Vol C Tables 4.2.6.8 and 6.1.1.4'
N N 0.0061 0.0033 'International Tables Vol C Tables 4.2.6.8 and 6.1.1.4'
O O 0.0106 0.0060 'International Tables Vol C Tables 4.2.6.8 and 6.1.1.4'
Zr Zr -2.9673 0.5597 'International Tables Vol C Tables 4.2.6.8 and 6.1.1.4'

loop_
_geom_angle_atom_site_label_1
_geom_angle_atom_site_label_2
_geom_angle_atom_site_label_3
_geom_angle
_geom_angle_site_symmetry_1
_geom_angle_site_symmetry_3
O3 Zr1 O3 91.5(4) 18_676 .
O3 Zr1 O1W 144.8(2) 18_676 .
O3 Zr1 O1W 95.1(3) . .
O3 Zr1 O1W 95.1(3) 18_676 14_535
O3 Zr1 O1W 144.8(2) . 14_535
O1W Zr1 O1W 99.1(5) . 14_535
O3 Zr1 O4 69.9(2) 18_676 .
O3 Zr1 O4 72.0(3) . .
O1W Zr1 O4 144.7(2) . .
O1W Zr1 O4 78.0(3) 14_535 .
O3 Zr1 O4 72.0(3) 18_676 28_646
O3 Zr1 O4 69.9(2) . 28_646
O1W Zr1 O4 78.0(3) . 28_646
O1W Zr1 O4 144.7(2) 14_535 28_646
O4 Zr1 O4 124.1(4) . 28_646
O3 Zr1 O1 79.1(3) 18_676 14_535
O3 Zr1 O1 142.9(2) . 14_535
O1W Zr1 O1 74.9(3) . 14_535
O1W Zr1 O1 72.2(3) 14_535 14_535
O4 Zr1 O1 134.3(3) . 14_535
O4 Zr1 O1 73.1(2) 28_646 14_535
O3 Zr1 O1 142.9(2) 18_676 .
O3 Zr1 O1 79.1(3) . .
O1W Zr1 O1 72.2(3) . .
O1W Zr1 O1 74.9(3) 14_535 .
O4 Zr1 O1 73.1(2) . .
O4 Zr1 O1 134.3(3) 28_646 .
O1 Zr1 O1 128.3(3) 14_535 .
O3 Zr1 Zr2 31.38(18) 18_676 18_676
O3 Zr1 Zr2 82.03(19) . 18_676
O1W Zr1 Zr2 115.8(2) . 18_676
O1W Zr1 Zr2 119.2(2) 14_535 18_676
O4 Zr1 Zr2 95.27(16) . 18_676
O4 Zr1 Zr2 40.7(2) 28_646 18_676
O1 Zr1 Zr2 71.33(17) 14_535 18_676
O1 Zr1 Zr2 160.15(18) . 18_676
O3 Zr1 Zr1 31.78(16) 18_676 18_676
O3 Zr1 Zr1 82.2(2) . 18_676
O1W Zr1 Zr1 175.0(2) . 18_676
O1W Zr1 Zr1 85.5(3) 14_535 18_676
O4 Zr1 Zr1 38.12(14) . 18_676
O4 Zr1 Zr1 97.1(2) 28_646 18_676
O1 Zr1 Zr1 104.81(18) 14_535 18_676
O1 Zr1 Zr1 111.17(16) . 18_676
Zr2 Zr1 Zr1 59.804(12) 18_676 18_676
O3 Zr1 Zr1 82.2(2) 18_676 28_646
O3 Zr1 Zr1 31.78(16) . 28_646
O1W Zr1 Zr1 85.5(3) . 28_646
O1W Zr1 Zr1 175.0(2) 14_535 28_646
O4 Zr1 Zr1 97.1(2) . 28_646
O4 Zr1 Zr1 38.13(14) 28_646 28_646
O1 Zr1 Zr1 111.17(16) 14_535 28_646
O1 Zr1 Zr1 104.81(18) . 28_646
Zr2 Zr1 Zr1 59.804(12) 18_676 28_646
Zr1 Zr1 Zr1 90.0 18_676 28_646
O3 Zr2 O3 92.8(4) . 11_654
O3 Zr2 O2 84.8(2) . .
O3 Zr2 O2 143.11(17) 11_654 .
O3 Zr2 O2 143.11(17) . 11_654
O3 Zr2 O2 84.8(2) 11_654 11_654
O2 Zr2 O2 118.2(3) . 11_654
O3 Zr2 O2 84.8(2) . 21_755
O3 Zr2 O2 143.11(17) 11_654 21_755
O2 Zr2 O2 73.5(3) . 21_755
O2 Zr2 O2 75.9(3) 11_654 21_755
O3 Zr2 O2 143.11(17) . 31
O3 Zr2 O2 84.8(2) 11_654 31
O2 Zr2 O2 75.9(3) . 31
O2 Zr2 O2 73.5(3) 11_654 31
O2 Zr2 O2 118.2(3) 21_755 31
O3 Zr2 O4 70.79(14) . 11_654
O3 Zr2 O4 70.79(14) 11_654 11_654
O2 Zr2 O4 140.43(16) . 11_654
O2 Zr2 O4 73.7(2) 11_654 11_654
O2 Zr2 O4 73.7(2) 21_755 11_654
O2 Zr2 O4 140.43(17) 31 11_654
O3 Zr2 O4 70.79(14) . .
O3 Zr2 O4 70.79(14) 11_654 .
O2 Zr2 O4 73.7(2) . .
O2 Zr2 O4 140.43(16) 11_654 .
O2 Zr2 O4 140.43(17) 21_755 .
O2 Zr2 O4 73.7(2) 31 .
O4 Zr2 O4 123.0(4) 11_654 .
O3 Zr2 Zr1 83.09(19) . 11_654
O3 Zr2 Zr1 31.90(7) 11_654 11_654
O2 Zr2 Zr1 166.25(16) . 11_654
O2 Zr2 Zr1 75.59(15) 11_654 11_654
O2 Zr2 Zr1 111.70(16) 21_755 11_654
O2 Zr2 Zr1 110.65(15) 31 11_654
O4 Zr2 Zr1 38.98(11) 11_654 11_654
O4 Zr2 Zr1 96.11(16) . 11_654
O3 Zr2 Zr1 31.90(7) . 28_646
O3 Zr2 Zr1 83.08(19) 11_654 28_646
O2 Zr2 Zr1 110.65(15) . 28_646
O2 Zr2 Zr1 111.70(16) 11_654 28_646
O2 Zr2 Zr1 75.59(15) 21_755 28_646
O2 Zr2 Zr1 166.25(16) 31 28_646
O4 Zr2 Zr1 38.98(11) 11_654 28_646
O4 Zr2 Zr1 96.11(16) . 28_646
Zr1 Zr2 Zr1 60.39(2) 11_654 28_646
O3 Zr2 Zr1 83.09(19) . 18_676
O3 Zr2 Zr1 31.90(7) 11_654 18_676
O2 Zr2 Zr1 111.70(16) . 18_676
O2 Zr2 Zr1 110.65(15) 11_654 18_676
O2 Zr2 Zr1 166.25(16) 21_755 18_676
O2 Zr2 Zr1 75.59(15) 31 18_676
O4 Zr2 Zr1 96.12(16) 11_654 18_676
O4 Zr2 Zr1 38.97(11) . 18_676
Zr1 Zr2 Zr1 60.39(2) 11_654 18_676
Zr1 Zr2 Zr1 90.68(4) 28_646 18_676
C1 O1 Zr1 135.8(6) . .
C1 O2 Zr2 130.6(5) . .
Zr2 O3 Zr1 116.7(2) . .
Zr2 O3 Zr1 116.7(2) . 28_646
Zr1 O3 Zr1 116.4(3) . 28_646
Zr1 O4 Zr1 103.8(3) . 18_676
Zr1 O4 Zr2 100.4(2) . .
Zr1 O4 Zr2 100.4(2) 18_676 .
O2 C1 O1 125.7(8) . .
O2 C1 C2 119.4(7) . .
O1 C1 C2 114.9(8) . .
C7 C2 C3 118.3(8) . .
C7 C2 C1 120.8(8) . .
C3 C2 C1 120.8(9) . .
C2 C3 C4 121.0(9) . .
C2 C3 H3 119.5 . .
C4 C3 H3 119.5 . .
C5 C4 C3 120.6(10) . .
C5 C4 H4 119.7 . .
C3 C4 H4 119.7 . .
C4 C5 C6 119.1(9) . .
C4 C5 C8 122.4(9) . .
C6 C5 C8 117.6(9) . .
C5 C6 C7 120.4(10) . .
C5 C6 H6 119.8 . .
C7 C6 H6 119.8 . .
C2 C7 C6 120.5(9) . .
C2 C7 H7 119.8 . .
C6 C7 H7 119.8 . .
N1 C8 C8 119.8(5) . 7_655
N1 C8 C5 113.7(7) . .
C8 C8 C5 126.4(5) 7_655 .
C8 N1 C8 120.3(10) . 31_545

loop_
_geom_bond_atom_site_label_1
_geom_bond_atom_site_label_2
_geom_bond_distance
_geom_bond_site_symmetry_2
Zr1 O3 2.075(4) 18_676
Zr1 O3 2.075(4) .
Zr1 O1W 2.221(8) .
Zr1 O1W 2.221(8) 14_535
Zr1 O4 2.242(4) .
Zr1 O4 2.242(4) 28_646
Zr1 O1 2.245(6) 14_535
Zr1 O1 2.245(6) .
Zr1 Zr2 3.5070(12) 18_676
Zr1 Zr1 3.5278(16) 18_676
Zr1 Zr1 3.5278(16) 28_646
Zr2 O3 2.044(7) .
Zr2 O3 2.044(7) 11_654
Zr2 O2 2.208(5) .
Zr2 O2 2.208(5) 11_654
Zr2 O2 2.208(5) 21_755
Zr2 O2 2.208(5) 31
Zr2 O4 2.324(8) 11_654
Zr2 O4 2.324(8) .
O1 C1 1.262(10) .
O2 C1 1.259(11) .
C1 C2 1.481(12) .
C2 C7 1.363(13) .
C2 C3 1.383(12) .
C3 C4 1.390(13) .
C3 H3 0.9300 .
C4 C5 1.356(14) .
C4 H4 0.9300 .
C5 C6 1.374(14) .
C5 C8 1.475(12) .
C6 C7 1.407(13) .
C6 H6 0.9300 .
C7 H7 0.9300 .
C8 N1 1.356(9) .
C8 C8 1.394(16) 7_655

loop_
_geom_torsion_atom_site_label_1
_geom_torsion_atom_site_label_2
_geom_torsion_atom_site_label_3
_geom_torsion_atom_site_label_4
_geom_torsion
_geom_torsion_site_symmetry_1
_geom_torsion_site_symmetry_4
Zr2 O2 C1 O1 13.9(14) . .
Zr2 O2 C1 C2 -165.5(6) . .
Zr1 O1 C1 O2 -6.6(16) . .
Zr1 O1 C1 C2 172.8(6) . .
O2 C1 C2 C7 -173.8(10) . .
O1 C1 C2 C7 6.7(14) . .
O2 C1 C2 C3 11.1(14) . .
O1 C1 C2 C3 -168.3(9) . .
C7 C2 C3 C4 -2.1(17) . .
C1 C2 C3 C4 173.0(10) . .
C2 C3 C4 C5 0.3(17) . .
C3 C4 C5 C6 0.2(17) . .
C3 C4 C5 C8 -168.7(10) . .
C4 C5 C6 C7 1.2(18) . .
C8 C5 C6 C7 170.6(11) . .
C3 C2 C7 C6 3.5(17) . .
C1 C2 C7 C6 -171.7(10) . .
C5 C6 C7 C2 -3.1(18) . .
C4 C5 C8 N1 129.2(12) . .
C6 C5 C8 N1 -39.8(16) . .
C4 C5 C8 C8 -50(2) . 7_655
C6 C5 C8 C8 141.2(15) . 7_655
C8 C8 N1 C8 2(3) 7_655 31_545
C5 C8 N1 C8 -177.3(9) . 31_545

loop_
_platon_squeeze_void_nr
_platon_squeeze_void_average_x
_platon_squeeze_void_average_y
_platon_squeeze_void_average_z
_platon_squeeze_void_volume
_platon_squeeze_void_count_electrons
_platon_squeeze_void_content
1 -0.037 -0.003 -0.005 4462 911 ' '
